data_7115000
loop_
_publ_author_name
'Kingston, Vijeyakumar'
'Gostevskii, Boris'
'Kalikhman, Inna'
'Kost, Daniel'

_publ_section_title
;
 Equilibrium between neutral hexacoordinate silicon complexes and ionic
 pentacoordinate siliconium salts through fast dissociation--recombination
 of the Si--Cl bond
;
_journal_issue 14
_journal_name_full 'Chemical Communications'
_journal_page_first 1272
_journal_paper_doi 10.1039/b102427m
_journal_year 2001
_chemical_formula_sum 'C20 H22 F6 N4 O8 S2 Si'
_chemical_formula_weight 652.63
_chemical_melting_point '193-5 &#x00A1;C '
_chemical_name_common 7
_chemical_name_systematic
; 
Bis(N,N-dimethylbenzhydrazido-N,O)-bis(trifluoromethylsulfonyl)silicon 
;
_space_group_IT_number 14
_symmetry_cell_setting monoclinic
_symmetry_space_group_name_Hall '-P 2yn'
_symmetry_space_group_name_H-M 'P 1 21/n 1'
_atom_sites_solution_hydrogens geom
_atom_sites_solution_primary direct
_atom_sites_solution_secondary difmap
_audit_creation_method SHELXL-97
_cell_angle_alpha 90.00
_cell_angle_beta 102.427(7)
_cell_angle_gamma 90.00
_cell_formula_units_Z 4
_cell_length_a 16.466(5)
_cell_length_b 8.193(3)
_cell_length_c 20.861(7)
_cell_measurement_temperature 173(2)
_cell_volume 2748.3(16)
_computing_cell_refinement 'Bruker SMART'
_computing_data_collection 'Bruker SMART'
_computing_data_reduction 'Bruker SHELXTL'
_computing_molecular_graphics 'Bruker SHELXTL'
_computing_publication_material 'Bruker SHELXTL'
_computing_structure_refinement 'SHELXL-97 (Sheldrick, 1997)'
_computing_structure_solution 'SHELXS-97 (Sheldrick, 1990)'
_diffrn_ambient_temperature 173(2)
_diffrn_measured_fraction_theta_full 0.993
_diffrn_measured_fraction_theta_max 0.993
_diffrn_measurement_device_type 'CCD area detector'
_diffrn_measurement_method 'phi and omega scans'
_diffrn_radiation_monochromator graphite
_diffrn_radiation_source 'fine-focus sealed tube'
_diffrn_radiation_type MoK\a
_diffrn_radiation_wavelength 0.71073
_diffrn_reflns_av_R_equivalents 0.0500
_diffrn_reflns_av_sigmaI/netI 0.0314
_diffrn_reflns_limit_h_max 18
_diffrn_reflns_limit_h_min -18
_diffrn_reflns_limit_k_max 9
_diffrn_reflns_limit_k_min -9
_diffrn_reflns_limit_l_max 23
_diffrn_reflns_limit_l_min -23
_diffrn_reflns_number 26602
_diffrn_reflns_theta_full 23.26
_diffrn_reflns_theta_max 23.26
_diffrn_reflns_theta_min 2.53
_exptl_absorpt_coefficient_mu 0.330
_exptl_absorpt_correction_T_max 1
_exptl_absorpt_correction_T_min 0.66
_exptl_absorpt_correction_type empirical
_exptl_crystal_colour Colorless
_exptl_crystal_density_diffrn 1.577
_exptl_crystal_density_method 'not measured'
_exptl_crystal_description Prism
_exptl_crystal_F_000 1336
_exptl_crystal_size_max 0.1
_exptl_crystal_size_mid 0.2
_exptl_crystal_size_min 0.2
_refine_diff_density_max 0.372
_refine_diff_density_min -0.424
_refine_diff_density_rms 0.065
_refine_ls_extinction_method none
_refine_ls_goodness_of_fit_ref 1.086
_refine_ls_hydrogen_treatment mixed
_refine_ls_matrix_type full
_refine_ls_number_parameters 374
_refine_ls_number_reflns 3920
_refine_ls_number_restraints 0
_refine_ls_restrained_S_all 1.086
_refine_ls_R_factor_all 0.0642
_refine_ls_R_factor_gt 0.0506
_refine_ls_shift/su_max 0.001
_refine_ls_shift/su_mean 0.000
_refine_ls_structure_factor_coef Fsqd
_refine_ls_weighting_details 'calc w=1/[\s^2^(Fo^2^)+(0.0462P)^2^+6.3094P] where P=(Fo^2^+2Fc^2^)/3'
_refine_ls_weighting_scheme calc
_refine_ls_wR_factor_gt 0.1202
_refine_ls_wR_factor_ref 0.1258
_reflns_number_gt 3163
_reflns_number_total 3920
_reflns_threshold_expression >2sigma(I)
_cod_data_source_file b102427m.txt
_cod_data_source_block 7
_cod_depositor_comments
;
The following automatic conversions were performed:

'_symmetry_cell_setting' value 'Monoclinic' changed to 'monoclinic'
according to
/usr/data/users/saulius/automatic-downloads/retrospective/RSC/lib/dictionaries/cif_core.dic
dictionary named 'cif_core.dic' version 2.4.2 from 2011-04-26.

Automatic conversion script
Id: cif_fix_values 2281 2013-09-26 08:29:07Z andrius 
;
_cod_original_cell_volume 2748.3(15)
_cod_original_sg_symbol_H-M P2(1)/n
_cod_database_code 7115000

loop_
_symmetry_equiv_pos_as_xyz
'x, y, z'
'-x+1/2, y+1/2, -z+1/2'
'-x, -y, -z'
'x-1/2, -y-1/2, z-1/2'

loop_
_atom_site_label
_atom_site_type_symbol
_atom_site_fract_x
_atom_site_fract_y
_atom_site_fract_z
_atom_site_U_iso_or_equiv
_atom_site_adp_type
_atom_site_occupancy
_atom_site_symmetry_multiplicity
_atom_site_calc_flag
_atom_site_refinement_flags
Si1 Si 0.78009(6) 0.05798(14) 0.03051(5) 0.0226(3) Uani 1 1 d .
S1 S 0.78500(7) 0.37285(14) 0.11791(5) 0.0358(3) Uani 1 1 d .
S2 S 0.62425(6) 0.16203(14) -0.06899(5) 0.0323(3) Uani 1 1 d .
C1 C 0.6784(3) -0.2244(5) 0.0459(2) 0.0326(10) Uani 1 1 d .
H1A H 0.7248 -0.2891 0.0370 0.049 Uiso 1 1 calc R
H1B H 0.6393 -0.2002 0.0045 0.049 Uiso 1 1 calc R
H1C H 0.6497 -0.2863 0.0747 0.049 Uiso 1 1 calc R
C2 C 0.6406(2) 0.0156(5) 0.0998(2) 0.0319(10) Uani 1 1 d .
H2A H 0.6183 -0.0557 0.1296 0.048 Uiso 1 1 calc R
H2B H 0.5968 0.0399 0.0611 0.048 Uiso 1 1 calc R
H2C H 0.6603 0.1176 0.1224 0.048 Uiso 1 1 calc R
C3 C 0.8427(2) -0.1125(5) 0.13217(19) 0.0269(9) Uani 1 1 d .
C4 C 0.9133(2) -0.1620(5) 0.1843(2) 0.0305(10) Uani 1 1 d .
C5 C 0.9045(3) -0.1734(6) 0.2492(2) 0.0439(12) Uani 1 1 d .
H5 H 0.8530 -0.1453 0.2598 0.053 Uiso 1 1 calc R
C6 C 0.9696(3) -0.2249(7) 0.2979(2) 0.0518(14) Uani 1 1 d .
H6 H 0.9635 -0.2309 0.3421 0.062 Uiso 1 1 calc R
C7 C 1.0444(3) -0.2681(7) 0.2818(3) 0.0550(14) Uani 1 1 d .
H7 H 1.0887 -0.3100 0.3146 0.066 Uiso 1 1 calc R
C8 C 1.0545(3) -0.2501(7) 0.2186(3) 0.0521(13) Uani 1 1 d .
H8 H 1.1067 -0.2738 0.2083 0.063 Uiso 1 1 calc R
C9 C 0.9894(3) -0.1982(6) 0.1700(2) 0.0394(11) Uani 1 1 d .
H9 H 0.9969 -0.1871 0.1263 0.047 Uiso 1 1 calc R
C10 C 0.8402(4) 0.3470(7) 0.2030(2) 0.0537(14) Uani 1 1 d .
C11 C 0.8348(3) 0.3187(5) -0.0505(2) 0.0327(10) Uani 1 1 d .
H11A H 0.8794 0.3581 -0.0710 0.049 Uiso 1 1 calc R
H11B H 0.8225 0.4016 -0.0201 0.049 Uiso 1 1 calc R
H11C H 0.7849 0.2974 -0.0845 0.049 Uiso 1 1 calc R
C12 C 0.9453(2) 0.1966(5) 0.02956(19) 0.0299(10) Uani 1 1 d .
H12A H 0.9678 0.0951 0.0512 0.045 Uiso 1 1 calc R
H12B H 0.9397 0.2778 0.0628 0.045 Uiso 1 1 calc R
H12C H 0.9831 0.2381 0.0029 0.045 Uiso 1 1 calc R
C13 C 0.8203(2) -0.0626(5) -0.07264(18) 0.0254(9) Uani 1 1 d .
C14 C 0.8161(2) -0.1878(5) -0.12395(18) 0.0278(9) Uani 1 1 d .
C15 C 0.8700(3) -0.1811(6) -0.16741(19) 0.0364(11) Uani 1 1 d .
H15 H 0.9116 -0.0989 -0.1626 0.044 Uiso 1 1 calc R
C16 C 0.8625(3) -0.2941(6) -0.2172(2) 0.0444(12) Uani 1 1 d .
H16 H 0.8997 -0.2913 -0.2463 0.053 Uiso 1 1 calc R
C17 C 0.8011(3) -0.4114(6) -0.2248(2) 0.0456(13) Uani 1 1 d .
H17 H 0.7952 -0.4871 -0.2600 0.055 Uiso 1 1 calc R
C18 C 0.7479(3) -0.4199(6) -0.1819(2) 0.0422(11) Uani 1 1 d .
H18 H 0.7063 -0.5020 -0.1870 0.051 Uiso 1 1 calc R
C19 C 0.7560(3) -0.3081(5) -0.1315(2) 0.0359(10) Uani 1 1 d .
H19 H 0.7199 -0.3139 -0.1017 0.043 Uiso 1 1 calc R
C20 C 0.5655(3) 0.3459(6) -0.0578(3) 0.0486(13) Uani 1 1 d .
F1 F 0.9191(2) 0.3179(5) 0.20568(16) 0.0900(12) Uani 1 1 d .
F2 F 0.8323(3) 0.4803(4) 0.23588(15) 0.0941(13) Uani 1 1 d .
F3 F 0.8096(2) 0.2248(4) 0.23100(14) 0.0677(9) Uani 1 1 d .
F4 F 0.61188(18) 0.4766(4) -0.05582(18) 0.0726(10) Uani 1 1 d .
F5 F 0.53729(18) 0.3358(4) -0.00349(17) 0.0663(9) Uani 1 1 d .
F6 F 0.50133(17) 0.3572(4) -0.10811(17) 0.0740(10) Uani 1 1 d .
N1 N 0.71098(19) -0.0677(4) 0.07893(15) 0.0270(8) Uani 1 1 d .
N2 N 0.7677(2) -0.1197(4) 0.14034(15) 0.0304(8) Uani 1 1 d .
N3 N 0.86205(19) 0.1641(4) -0.01356(14) 0.0246(7) Uani 1 1 d .
N4 N 0.8767(2) 0.0491(4) -0.06374(15) 0.0277(8) Uani 1 1 d .
O1 O 0.85972(15) -0.0593(3) 0.07562(12) 0.0264(6) Uani 1 1 d .
O2 O 0.79963(16) 0.2087(3) 0.09449(12) 0.0297(7) Uani 1 1 d .
O3 O 0.8293(2) 0.4938(4) 0.09050(16) 0.0491(9) Uani 1 1 d .
O4 O 0.7003(2) 0.4003(4) 0.11996(18) 0.0525(9) Uani 1 1 d .
O5 O 0.69346(15) 0.1819(3) -0.00793(12) 0.0262(6) Uani 1 1 d .
O6 O 0.6528(2) 0.1855(5) -0.12779(14) 0.0520(9) Uani 1 1 d .
O7 O 0.57137(17) 0.0282(4) -0.06437(14) 0.0399(8) Uani 1 1 d .
O8 O 0.76234(15) -0.0694(3) -0.03688(12) 0.0266(6) Uani 1 1 d .

loop_
_atom_site_aniso_label
_atom_site_aniso_U_11
_atom_site_aniso_U_22
_atom_site_aniso_U_33
_atom_site_aniso_U_23
_atom_site_aniso_U_13
_atom_site_aniso_U_12
Si1 0.0203(6) 0.0284(6) 0.0195(5) 0.0014(5) 0.0051(4) 0.0017(5)
S1 0.0399(7) 0.0345(6) 0.0345(6) -0.0015(5) 0.0116(5) -0.0003(5)
S2 0.0255(6) 0.0421(7) 0.0272(5) 0.0044(5) 0.0012(4) 0.0027(5)
C1 0.029(2) 0.031(2) 0.037(2) 0.0042(19) 0.0067(19) -0.0046(19)
C2 0.022(2) 0.042(3) 0.033(2) 0.003(2) 0.0101(18) 0.0011(19)
C3 0.026(2) 0.030(2) 0.026(2) 0.0054(18) 0.0076(17) 0.0000(18)
C4 0.028(2) 0.031(2) 0.030(2) 0.0078(19) 0.0007(18) -0.0067(19)
C5 0.036(3) 0.061(3) 0.036(3) 0.010(2) 0.009(2) -0.011(2)
C6 0.049(3) 0.072(4) 0.031(3) 0.014(2) 0.000(2) -0.021(3)
C7 0.041(3) 0.065(4) 0.051(3) 0.026(3) -0.009(2) -0.008(3)
C8 0.032(3) 0.063(3) 0.058(3) 0.014(3) 0.003(2) 0.010(3)
C9 0.032(3) 0.045(3) 0.039(3) 0.006(2) 0.004(2) 0.006(2)
C10 0.073(4) 0.054(3) 0.038(3) -0.007(3) 0.020(3) -0.013(3)
C11 0.036(2) 0.030(2) 0.034(2) 0.0116(19) 0.0108(19) 0.0015(19)
C12 0.024(2) 0.037(2) 0.029(2) -0.0017(19) 0.0064(17) -0.0054(19)
C13 0.026(2) 0.031(2) 0.0189(19) 0.0060(18) 0.0039(16) 0.0068(19)
C14 0.028(2) 0.035(2) 0.019(2) 0.0020(18) 0.0014(16) 0.0083(19)
C15 0.033(2) 0.052(3) 0.024(2) -0.007(2) 0.0054(18) 0.003(2)
C16 0.044(3) 0.062(3) 0.027(2) -0.006(2) 0.010(2) 0.013(3)
C17 0.053(3) 0.049(3) 0.030(2) -0.012(2) -0.001(2) 0.014(3)
C18 0.049(3) 0.033(3) 0.041(3) -0.007(2) 0.000(2) 0.005(2)
C19 0.038(3) 0.038(3) 0.030(2) 0.002(2) 0.0039(19) 0.004(2)
C20 0.030(3) 0.046(3) 0.065(3) 0.016(3) -0.002(2) 0.001(2)
F1 0.058(2) 0.142(4) 0.059(2) -0.005(2) -0.0126(17) -0.011(2)
F2 0.174(4) 0.062(2) 0.0475(19) -0.0295(17) 0.028(2) -0.029(2)
F3 0.106(3) 0.061(2) 0.0385(16) 0.0005(15) 0.0196(17) -0.0070(19)
F4 0.0509(18) 0.0388(17) 0.123(3) 0.0177(18) 0.0075(18) 0.0042(15)
F5 0.0548(19) 0.062(2) 0.090(2) 0.0010(18) 0.0317(17) 0.0218(16)
F6 0.0380(17) 0.072(2) 0.098(2) 0.0314(19) -0.0151(16) 0.0131(15)
N1 0.0198(17) 0.035(2) 0.0265(18) 0.0058(15) 0.0046(14) 0.0021(15)
N2 0.030(2) 0.036(2) 0.0247(18) 0.0044(15) 0.0047(15) -0.0005(16)
N3 0.0256(17) 0.0283(19) 0.0205(16) 0.0002(14) 0.0060(13) 0.0015(15)
N4 0.0279(19) 0.034(2) 0.0217(17) -0.0014(15) 0.0071(14) 0.0013(17)
O1 0.0221(14) 0.0315(16) 0.0267(14) 0.0060(12) 0.0080(11) 0.0043(12)
O2 0.0241(15) 0.0426(18) 0.0219(14) -0.0001(13) 0.0034(11) -0.0032(13)
O3 0.063(2) 0.0364(18) 0.055(2) -0.0012(16) 0.0266(17) -0.0043(16)
O4 0.044(2) 0.048(2) 0.070(2) -0.0026(18) 0.0215(17) 0.0092(16)
O5 0.0239(14) 0.0319(15) 0.0214(13) -0.0007(12) 0.0023(11) 0.0051(12)
O6 0.0435(19) 0.086(3) 0.0244(16) 0.0036(17) 0.0023(14) -0.0055(18)
O7 0.0305(16) 0.0430(19) 0.0415(17) 0.0027(14) -0.0025(13) -0.0002(14)
O8 0.0253(14) 0.0302(15) 0.0256(14) -0.0034(12) 0.0083(11) -0.0021(12)

loop_
_atom_type_symbol
_atom_type_description
_atom_type_scat_dispersion_real
_atom_type_scat_dispersion_imag
_atom_type_scat_source
C C 0.0033 0.0016 'International Tables Vol C Tables 4.2.6.8 and 6.1.1.4'
H H 0.0000 0.0000 'International Tables Vol C Tables 4.2.6.8 and 6.1.1.4'
N N 0.0061 0.0033 'International Tables Vol C Tables 4.2.6.8 and 6.1.1.4'
O O 0.0106 0.0060 'International Tables Vol C Tables 4.2.6.8 and 6.1.1.4'
F F 0.0171 0.0103 'International Tables Vol C Tables 4.2.6.8 and 6.1.1.4'
Si Si 0.0817 0.0704 'International Tables Vol C Tables 4.2.6.8 and 6.1.1.4'
S S 0.1246 0.1234 'International Tables Vol C Tables 4.2.6.8 and 6.1.1.4'

loop_
_geom_angle_atom_site_label_1
_geom_angle_atom_site_label_2
_geom_angle_atom_site_label_3
_geom_angle
O8 Si1 O1 94.76(14)
O8 Si1 O5 89.95(13)
O1 Si1 O5 173.60(13)
O8 Si1 O2 173.62(14)
O1 Si1 O2 89.09(13)
O5 Si1 O2 86.62(13)
O8 Si1 N1 94.98(14)
O1 Si1 N1 83.37(13)
O5 Si1 N1 91.91(13)
O2 Si1 N1 90.51(14)
O8 Si1 N3 84.29(13)
O1 Si1 N3 89.08(13)
O5 Si1 N3 95.71(13)
O2 Si1 N3 90.70(13)
N1 Si1 N3 172.34(14)
O3 S1 O4 119.5(2)
O3 S1 O2 111.71(18)
O4 S1 O2 112.78(19)
O3 S1 C10 106.3(2)
O4 S1 C10 106.0(2)
O2 S1 C10 97.7(2)
O7 S2 O6 119.2(2)
O7 S2 O5 112.70(17)
O6 S2 O5 112.38(17)
O7 S2 C20 106.2(2)
O6 S2 C20 106.3(2)
O5 S2 C20 97.25(19)
N2 C3 O1 121.4(3)
N2 C3 C4 121.3(3)
O1 C3 C4 117.3(3)
C9 C4 C5 118.9(4)
C9 C4 C3 120.6(4)
C5 C4 C3 120.5(4)
C6 C5 C4 120.8(5)
C5 C6 C7 119.2(4)
C8 C7 C6 120.1(4)
C7 C8 C9 120.4(5)
C8 C9 C4 120.4(4)
F1 C10 F2 109.8(5)
F1 C10 F3 108.3(5)
F2 C10 F3 108.1(4)
F1 C10 S1 110.2(3)
F2 C10 S1 109.1(4)
F3 C10 S1 111.3(4)
N4 C13 O8 122.0(4)
N4 C13 C14 121.2(3)
O8 C13 C14 116.8(3)
C19 C14 C15 119.5(4)
C19 C14 C13 120.0(4)
C15 C14 C13 120.4(4)
C16 C15 C14 119.8(4)
C15 C16 C17 119.9(4)
C16 C17 C18 120.8(4)
C19 C18 C17 119.3(5)
C18 C19 C14 120.7(4)
F4 C20 F5 109.6(5)
F4 C20 F6 109.2(4)
F5 C20 F6 108.6(4)
F4 C20 S2 110.8(3)
F5 C20 S2 110.6(3)
F6 C20 S2 108.1(4)
N2 N1 C2 105.4(3)
N2 N1 C1 104.3(3)
C2 N1 C1 107.6(3)
N2 N1 Si1 105.6(2)
C2 N1 Si1 118.9(3)
C1 N1 Si1 113.7(2)
C3 N2 N1 108.5(3)
N4 N3 C12 105.9(3)
N4 N3 C11 104.6(3)
C12 N3 C11 107.0(3)
N4 N3 Si1 106.4(2)
C12 N3 Si1 115.2(2)
C11 N3 Si1 116.7(2)
C13 N4 N3 109.5(3)
C3 O1 Si1 112.4(2)
S1 O2 Si1 149.43(19)
S2 O5 Si1 133.85(17)
C13 O8 Si1 114.5(2)

loop_
_geom_bond_atom_site_label_1
_geom_bond_atom_site_label_2
_geom_bond_distance
Si1 O8 1.724(3)
Si1 O1 1.731(3)
Si1 O5 1.793(3)
Si1 O2 1.796(3)
Si1 N1 1.967(3)
Si1 N3 1.989(3)
S1 O3 1.421(3)
S1 O4 1.422(3)
S1 O2 1.469(3)
S1 C10 1.823(5)
S2 O7 1.416(3)
S2 O6 1.418(3)
S2 O5 1.524(3)
S2 C20 1.833(5)
C1 N1 1.501(5)
C2 N1 1.488(5)
C3 N2 1.284(5)
C3 O1 1.343(5)
C3 C4 1.467(6)
C4 C9 1.383(6)
C4 C5 1.395(6)
C5 C6 1.375(7)
C6 C7 1.392(7)
C7 C8 1.372(7)
C8 C9 1.374(6)
C10 F1 1.310(6)
C10 F2 1.312(6)
C10 F3 1.313(6)
C11 N3 1.500(5)
C12 N3 1.493(5)
C13 N4 1.289(5)
C13 O8 1.332(4)
C13 C14 1.473(6)
C14 C19 1.381(6)
C14 C15 1.399(6)
C15 C16 1.378(6)
C16 C17 1.380(7)
C17 C18 1.382(7)
C18 C19 1.379(6)
C20 F4 1.311(6)
C20 F5 1.316(6)
C20 F6 1.322(6)
N1 N2 1.477(4)
N3 N4 1.467(4)
